data_7706577
loop_
_publ_author_name
'Zhang, Zhi-Zhuan'
'Jin, Jian-Ce'
'Gong, Liao-Kuo'
'Lin, Yang-Peng'
'Du, Ke-Zhao'
'Huang, Xiao-Ying'

_publ_section_title
;
 Co-luminescence in a zero-dimensional organic-inorganic hybrid antimony
 halide with multiple coordination units.
;
_journal_issue 10
_journal_name_full 'Dalton transactions (Cambridge, England : 2003)'
_journal_page_first 3586
_journal_page_last 3592
_journal_paper_doi 10.1039/d0dt04388e
_journal_volume 50
_journal_year 2021
_chemical_formula_sum 'C48 H88 Cl17 N16 Sb3'
_chemical_formula_weight 1857.24
_space_group_crystal_system tetragonal
_space_group_IT_number 85
_space_group_name_Hall '-P 4a'
_space_group_name_H-M_alt 'P 4/n :2'
_atom_sites_solution_hydrogens geom
_audit_creation_method SHELXL-2018/3
_audit_update_record
;
2021-01-28 deposited with the CCDC.	2021-02-03 downloaded from the CCDC.
;
_cell_angle_alpha 90
_cell_angle_beta 90
_cell_angle_gamma 90
_cell_formula_units_Z 4
_cell_length_a 25.1212(6)
_cell_length_b 25.1212(6)
_cell_length_c 12.0964(6)
_cell_measurement_reflns_used 8423
_cell_measurement_temperature 100(2)
_cell_measurement_theta_max 30.7840
_cell_measurement_theta_min 3.0230
_cell_volume 7633.7(5)
_computing_cell_refinement 'CrysAlisPro 1.171.39.46e (Rigaku OD, 2018)'
_computing_data_collection 'CrysAlisPro 1.171.39.46e (Rigaku OD, 2018)'
_computing_data_reduction 'CrysAlisPro 1.171.39.46e (Rigaku OD, 2018)'
_computing_molecular_graphics 'DIAMOND. Version 3.0. Crystal Impact'
_computing_publication_material 'Microsoft Office 2016'
_computing_structure_refinement 'SHELXL-2018/3 (Sheldrick, 2015)'
_computing_structure_solution 'SHELXTL 2018/3 (Sheldrick, 2015)'
_diffrn_ambient_temperature 100(2)
_diffrn_measured_fraction_theta_full 0.999
_diffrn_measured_fraction_theta_max 0.892
_diffrn_measurement_device_type 'SuperNova, Dual, Cu at home/near, Atlas'
_diffrn_radiation_type MoK\a
_diffrn_radiation_wavelength 0.71073
_diffrn_reflns_av_R_equivalents 0.0411
_diffrn_reflns_av_unetI/netI 0.0560
_diffrn_reflns_Laue_measured_fraction_full 0.999
_diffrn_reflns_Laue_measured_fraction_max 0.892
_diffrn_reflns_limit_h_max 36
_diffrn_reflns_limit_h_min -19
_diffrn_reflns_limit_k_max 24
_diffrn_reflns_limit_k_min -34
_diffrn_reflns_limit_l_max 11
_diffrn_reflns_limit_l_min -17
_diffrn_reflns_number 31350
_diffrn_reflns_point_group_measured_fraction_full 0.999
_diffrn_reflns_point_group_measured_fraction_max 0.892
_diffrn_reflns_theta_full 25.242
_diffrn_reflns_theta_max 31.179
_diffrn_reflns_theta_min 2.037
_exptl_absorpt_coefficient_mu 1.693
_exptl_absorpt_correction_T_max 1.00000
_exptl_absorpt_correction_T_min 0.78694
_exptl_absorpt_correction_type multi-scan
_exptl_crystal_colour colourless
_exptl_crystal_density_diffrn 1.616
_exptl_crystal_description bulk
_exptl_crystal_F_000 3720
_exptl_crystal_size_max 0.80
_exptl_crystal_size_mid 0.80
_exptl_crystal_size_min 0.40
_refine_diff_density_max 1.283
_refine_diff_density_min -1.172
_refine_diff_density_rms 0.128
_refine_ls_extinction_method none
_refine_ls_goodness_of_fit_ref 1.037
_refine_ls_hydrogen_treatment constr
_refine_ls_matrix_type full
_refine_ls_number_parameters 487
_refine_ls_number_reflns 11049
_refine_ls_number_restraints 417
_refine_ls_restrained_S_all 1.037
_refine_ls_R_factor_all 0.0661
_refine_ls_R_factor_gt 0.0370
_refine_ls_shift/su_max 0.001
_refine_ls_shift/su_mean 0.000
_refine_ls_structure_factor_coef Fsqd
_refine_ls_weighting_details 'w=1/[\s^2^(Fo^2^)+(0.0278P)^2^+3.6000P] where P=(Fo^2^+2Fc^2^)/3'
_refine_ls_weighting_scheme calc
_refine_ls_wR_factor_gt 0.0700
_refine_ls_wR_factor_ref 0.0853
_reflns_Friedel_coverage 0.000
_reflns_number_gt 7928
_reflns_number_total 11049
_reflns_threshold_expression 'I > 2\s(I)'
_cod_data_source_file d0dt04388e3.cif
_cod_data_source_block x
_cod_depositor_comments 'Adding full bibliography for 7706577.cif.'
_cod_original_sg_symbol_H-M 'P 4/n'
_cod_database_code 7706577
_shelx_shelxl_version_number 2018/3
_shelx_space_group_comment
;
The symmetry employed for this shelxl refinement is uniquely defined
by the following loop, which should always be used as a source of
symmetry information in preference to the above space-group names.
They are only intended as comments.
;

loop_
_space_group_symop_operation_xyz
'x, y, z'
'-x+1/2, -y+1/2, z'
'-y+1/2, x, z'
'y, -x+1/2, z'
'-x, -y, -z'
'x-1/2, y-1/2, -z'
'y-1/2, -x, -z'
'-y, x-1/2, -z'

loop_
_atom_site_label
_atom_site_type_symbol
_atom_site_fract_x
_atom_site_fract_y
_atom_site_fract_z
_atom_site_U_iso_or_equiv
_atom_site_adp_type
_atom_site_occupancy
_atom_site_site_symmetry_order
_atom_site_calc_flag
_atom_site_refinement_flags_posn
_atom_site_refinement_flags_adp
_atom_site_refinement_flags_occupancy
_atom_site_disorder_assembly
_atom_site_disorder_group
Sb1 Sb 0.89737(2) 0.41714(2) 0.24668(2) 0.01495(5) Uani 1 1 d . . . . .
Cl1 Cl 0.83521(3) 0.48750(3) 0.15259(6) 0.02573(17) Uani 1 1 d . . . . .
Cl2 Cl 0.97793(3) 0.48994(3) 0.25298(6) 0.02558(17) Uani 1 1 d . . . . .
Cl3 Cl 0.82208(3) 0.34749(3) 0.24447(7) 0.02667(17) Uani 1 1 d . . . . .
Cl4 Cl 0.92795(3) 0.38472(4) 0.04615(7) 0.0361(2) Uani 1 1 d . . . . .
Cl5 Cl 0.86049(3) 0.44700(3) 0.44145(6) 0.02551(17) Uani 1 1 d . . . . .
Cl6 Cl 0.96578(3) 0.34715(3) 0.33754(6) 0.02323(16) Uani 1 1 d . . . . .
Sb2 Sb 0.750000 0.750000 0.14590(3) 0.01278(8) Uani 1 4 d S T P . .
Cl7 Cl 0.76263(3) 0.64690(3) 0.15296(6) 0.01962(15) Uani 1 1 d . . . . .
Cl8 Cl 0.750000 0.750000 0.34395(11) 0.0175(3) Uani 1 4 d S T P . .
Sb3 Sb 0.750000 0.750000 0.65549(3) 0.01721(9) Uani 1 4 d S T P . .
Cl9 Cl 0.750000 0.750000 0.85430(11) 0.0233(3) Uani 1 4 d S T P . .
Cl10 Cl 0.66635(3) 0.68812(3) 0.66372(6) 0.02442(16) Uani 1 1 d . . . . .
N1 N 0.92308(10) 0.30773(10) 0.63001(19) 0.0197(5) Uani 1 1 d . . . . .
N2 N 0.97900(10) 0.31878(10) 0.76294(19) 0.0193(5) Uani 1 1 d . . . . .
C1 C 0.93707(13) 0.36074(12) 0.6302(3) 0.0259(7) Uani 1 1 d . . . . .
H1A H 0.924626 0.387421 0.580951 0.031 Uiso 1 1 calc R U . . .
C2 C 0.97174(13) 0.36738(12) 0.7136(3) 0.0235(7) Uani 1 1 d . . . . .
H2A H 0.988229 0.399873 0.734652 0.028 Uiso 1 1 calc R U . . .
C3 C 0.94890(12) 0.28328(12) 0.7107(2) 0.0194(6) Uani 1 1 d . . . . .
H3A H 0.946350 0.246516 0.728383 0.023 Uiso 1 1 calc R U . . .
C4 C 1.01392(12) 0.30754(13) 0.8571(2) 0.0234(7) Uani 1 1 d . . . . .
H4A H 1.049732 0.321070 0.841498 0.035 Uiso 1 1 calc R U . . .
H4B H 1.015553 0.269013 0.869370 0.035 Uiso 1 1 calc R U . . .
H4C H 0.999837 0.325012 0.923343 0.035 Uiso 1 1 calc R U . . .
C5 C 0.88462(14) 0.28317(13) 0.5534(3) 0.0293(8) Uani 1 1 d . . . . .
H5A H 0.885652 0.244002 0.562155 0.035 Uiso 1 1 calc R U . . .
H5B H 0.894858 0.291677 0.476338 0.035 Uiso 1 1 calc R U . . .
C6 C 0.82900(15) 0.30276(15) 0.5746(4) 0.0513(12) Uani 1 1 d . . . . .
H6A H 0.804712 0.287208 0.520012 0.077 Uiso 1 1 calc R U . . .
H6B H 0.828166 0.341648 0.568471 0.077 Uiso 1 1 calc R U . . .
H6C H 0.817867 0.292183 0.649046 0.077 Uiso 1 1 calc R U . . .
N3 N 0.59835(10) 0.57417(10) 0.4496(2) 0.0227(6) Uani 1 1 d . . . . .
N4 N 0.67910(10) 0.60085(10) 0.4224(2) 0.0206(5) Uani 1 1 d . . . . .
C7 C 0.59793(13) 0.60630(13) 0.3574(2) 0.0254(7) Uani 1 1 d . . . . .
H7A H 0.567780 0.615062 0.313612 0.030 Uiso 1 1 calc R U . . .
C8 C 0.64826(12) 0.62299(12) 0.3409(2) 0.0228(7) Uani 1 1 d . . . . .
H8A H 0.660189 0.645850 0.283445 0.027 Uiso 1 1 calc R U . . .
C9 C 0.64781(13) 0.57183(12) 0.4870(2) 0.0229(7) Uani 1 1 d . . . . .
H9A H 0.659119 0.552415 0.550185 0.028 Uiso 1 1 calc R U . . .
C10 C 0.55375(13) 0.54444(15) 0.4970(3) 0.0359(9) Uani 1 1 d . . . . .
H10A H 0.521986 0.567074 0.498255 0.054 Uiso 1 1 calc R U . . .
H10B H 0.562649 0.533534 0.572551 0.054 Uiso 1 1 calc R U . . .
H10C H 0.546755 0.512793 0.451894 0.054 Uiso 1 1 calc R U . . .
C11 C 0.73624(13) 0.60974(14) 0.4404(3) 0.0306(8) Uani 1 1 d . . . . .
H11A H 0.752044 0.624749 0.372246 0.037 Uiso 1 1 calc R U . . .
H11B H 0.740911 0.636220 0.500279 0.037 Uiso 1 1 calc R U . . .
C12 C 0.76471(15) 0.56093(16) 0.4700(4) 0.0588(14) Uani 1 1 d . . . . .
H12A H 0.801407 0.569705 0.490564 0.088 Uiso 1 1 calc R U . . .
H12B H 0.764938 0.536649 0.406574 0.088 Uiso 1 1 calc R U . . .
H12C H 0.746846 0.543773 0.532559 0.088 Uiso 1 1 calc R U . . .
N5 N 0.59172(10) 0.57847(10) 0.95942(19) 0.0199(5) Uani 1 1 d . . . . .
N6 N 0.66715(10) 0.59270(10) 0.8813(2) 0.0203(5) Uani 1 1 d . . . . .
C13 C 0.61141(13) 0.62469(12) 1.0037(2) 0.0212(6) Uani 1 1 d . . . . .
H13A H 0.594942 0.646336 1.058253 0.025 Uiso 1 1 calc R U . . .
C14 C 0.65855(12) 0.63328(13) 0.9546(3) 0.0259(7) Uani 1 1 d . . . . .
H14A H 0.681803 0.662358 0.968386 0.031 Uiso 1 1 calc R U . . .
C15 C 0.62602(12) 0.55981(12) 0.8861(2) 0.0226(7) Uani 1 1 d . . . . .
H15A H 0.621863 0.528165 0.843950 0.027 Uiso 1 1 calc R U . . .
C16 C 0.54221(14) 0.55233(14) 0.9929(3) 0.0339(8) Uani 1 1 d . . . . .
H16A H 0.513936 0.578988 0.999938 0.051 Uiso 1 1 calc R U . . .
H16B H 0.547479 0.534517 1.064131 0.051 Uiso 1 1 calc R U . . .
H16C H 0.532066 0.525969 0.936997 0.051 Uiso 1 1 calc R U . . .
C17 C 0.71575(12) 0.58380(13) 0.8169(3) 0.0272(7) Uani 1 1 d . . . . .
H17A H 0.731049 0.618481 0.794523 0.033 Uiso 1 1 calc R U . . .
H17B H 0.706996 0.563602 0.748995 0.033 Uiso 1 1 calc R U . . .
C18 C 0.75583(16) 0.55340(18) 0.8836(3) 0.0473(11) Uani 1 1 d . . . . .
H18A H 0.789980 0.552978 0.844394 0.071 Uiso 1 1 calc R U . . .
H18B H 0.743347 0.516797 0.894174 0.071 Uiso 1 1 calc R U . . .
H18C H 0.760379 0.570558 0.955709 0.071 Uiso 1 1 calc R U . . .
C19 C 0.79541(15) 0.44452(17) 0.7094(3) 0.0463(11) Uani 1 1 d D . . . .
H19A H 0.787329 0.455943 0.636435 0.056 Uiso 1 1 calc R U . A 1
C20 C 0.76499(15) 0.41335(16) 0.7727(3) 0.0396(9) Uani 1 1 d D . . . .
H20A H 0.731475 0.398585 0.753113 0.048 Uiso 1 1 calc R U . B 1
C21 C 0.83653(14) 0.43359(16) 0.8647(3) 0.0446(10) Uani 1 1 d D . . . .
H21A H 0.862401 0.435439 0.921818 0.054 Uiso 1 1 calc R U . C 1
N7 N 0.8401(3) 0.4571(5) 0.7677(6) 0.036(6) Uani 0.467(3) 1 d D . P D 1
N8 N 0.7908(3) 0.4067(5) 0.8698(6) 0.044(6) Uani 0.467(3) 1 d D . P D 1
C22 C 0.8836(6) 0.4901(7) 0.7336(18) 0.056(7) Uani 0.467(3) 1 d D U P D 1
H22A H 0.889005 0.486269 0.653787 0.083 Uiso 0.467(3) 1 calc R U P D 1
H22B H 0.915973 0.479203 0.772745 0.083 Uiso 0.467(3) 1 calc R U P D 1
H22C H 0.875555 0.527320 0.751023 0.083 Uiso 0.467(3) 1 calc R U P D 1
C23 C 0.7752(10) 0.3759(6) 0.9689(15) 0.064(6) Uani 0.467(3) 1 d D U P D 1
H23A H 0.738398 0.384937 0.991357 0.076 Uiso 0.467(3) 1 calc R U P D 1
H23B H 0.799450 0.383870 1.031297 0.076 Uiso 0.467(3) 1 calc R U P D 1
C24 C 0.7789(6) 0.3187(4) 0.9378(11) 0.109(5) Uani 0.467(3) 1 d D U P D 1
H24A H 0.766804 0.296619 0.999725 0.164 Uiso 0.467(3) 1 calc R U P D 1
H24B H 0.815958 0.309836 0.920171 0.164 Uiso 0.467(3) 1 calc R U P D 1
H24C H 0.756458 0.311902 0.873100 0.164 Uiso 0.467(3) 1 calc R U P D 1
N7B N 0.8411(4) 0.4535(6) 0.7642(7) 0.027(5) Uani 0.347(3) 1 d D U P D 2
N8B N 0.7884(4) 0.4115(5) 0.8727(7) 0.037(6) Uani 0.347(3) 1 d D U P D 2
C22B C 0.7608(11) 0.3858(9) 0.9661(19) 0.056(7) Uani 0.347(3) 1 d D U P D 2
H22D H 0.722564 0.393281 0.961442 0.084 Uiso 0.347(3) 1 calc R U P D 2
H22E H 0.774843 0.399713 1.035851 0.084 Uiso 0.347(3) 1 calc R U P D 2
H22F H 0.766560 0.347215 0.962909 0.084 Uiso 0.347(3) 1 calc R U P D 2
C23B C 0.8870(6) 0.4829(7) 0.731(2) 0.042(6) Uani 0.347(3) 1 d D U P D 2
H23C H 0.900450 0.467944 0.660833 0.050 Uiso 0.347(3) 1 calc R U P D 2
H23D H 0.915141 0.477976 0.787635 0.050 Uiso 0.347(3) 1 calc R U P D 2
C24B C 0.8776(4) 0.5417(4) 0.7159(9) 0.034(3) Uani 0.347(3) 1 d D U P D 2
H24D H 0.911435 0.559421 0.699371 0.050 Uiso 0.347(3) 1 calc R U P D 2
H24E H 0.862453 0.556678 0.783769 0.050 Uiso 0.347(3) 1 calc R U P D 2
H24F H 0.852750 0.547295 0.654474 0.050 Uiso 0.347(3) 1 calc R U P D 2
N7C N 0.8374(6) 0.4610(8) 0.7699(10) 0.047(8) Uani 0.186(3) 1 d D U P D 3
N8C N 0.7937(5) 0.4024(6) 0.8627(10) 0.047(8) Uani 0.186(3) 1 d D U P D 3
C22C C 0.8760(15) 0.5011(14) 0.724(4) 0.038(9) Uani 0.186(3) 1 d D U P D 3
H22G H 0.862681 0.537093 0.738746 0.058 Uiso 0.186(3) 1 calc R U P D 3
H22H H 0.879910 0.495768 0.644633 0.058 Uiso 0.186(3) 1 calc R U P D 3
H22I H 0.910686 0.496541 0.760457 0.058 Uiso 0.186(3) 1 calc R U P D 3
C23C C 0.7811(11) 0.3632(9) 0.9418(17) 0.047(7) Uani 0.186(3) 1 d D U P D 3
H23E H 0.813976 0.353256 0.981798 0.056 Uiso 0.186(3) 1 calc R U P D 3
H23F H 0.768127 0.331074 0.902713 0.056 Uiso 0.186(3) 1 calc R U P D 3
C24C C 0.7393(11) 0.3801(12) 1.0258(19) 0.061(8) Uani 0.186(3) 1 d D U P D 3
H24G H 0.733786 0.351292 1.079281 0.091 Uiso 0.186(3) 1 calc R U P D 3
H24H H 0.705746 0.387694 0.987647 0.091 Uiso 0.186(3) 1 calc R U P D 3
H24I H 0.751479 0.412079 1.064574 0.091 Uiso 0.186(3) 1 calc R U P D 3

loop_
_atom_site_aniso_label
_atom_site_aniso_U_11
_atom_site_aniso_U_22
_atom_site_aniso_U_33
_atom_site_aniso_U_23
_atom_site_aniso_U_13
_atom_site_aniso_U_12
Sb1 0.01285(9) 0.01635(10) 0.01565(9) 0.00209(8) -0.00020(7) 0.00065(7)
Cl1 0.0174(3) 0.0285(4) 0.0313(4) 0.0123(3) 0.0016(3) 0.0029(3)
Cl2 0.0212(4) 0.0279(4) 0.0276(4) 0.0090(3) -0.0028(3) -0.0040(3)
Cl3 0.0213(4) 0.0232(4) 0.0355(4) -0.0026(3) 0.0019(3) -0.0043(3)
Cl4 0.0237(4) 0.0610(6) 0.0235(4) -0.0045(4) -0.0008(3) 0.0127(4)
Cl5 0.0323(4) 0.0231(4) 0.0212(3) -0.0013(3) 0.0009(3) 0.0009(3)
Cl6 0.0230(4) 0.0193(4) 0.0275(4) 0.0039(3) -0.0054(3) 0.0015(3)
Sb2 0.01272(11) 0.01272(11) 0.01291(16) 0.000 0.000 0.000
Cl7 0.0176(3) 0.0153(3) 0.0259(3) -0.0014(3) 0.0020(3) 0.0008(3)
Cl8 0.0194(4) 0.0194(4) 0.0136(6) 0.000 0.000 0.000
Sb3 0.01862(12) 0.01862(12) 0.01441(17) 0.000 0.000 0.000
Cl9 0.0278(5) 0.0278(5) 0.0144(6) 0.000 0.000 0.000
Cl10 0.0229(4) 0.0229(4) 0.0275(4) 0.0020(3) -0.0021(3) 0.0016(3)
N1 0.0221(13) 0.0179(12) 0.0191(12) 0.0022(10) -0.0029(10) -0.0047(11)
N2 0.0197(13) 0.0188(12) 0.0195(12) -0.0003(10) -0.0009(10) 0.0002(11)
C1 0.0319(18) 0.0180(15) 0.0279(16) 0.0051(13) -0.0026(14) -0.0048(14)
C2 0.0269(17) 0.0163(15) 0.0273(16) 0.0000(13) -0.0008(14) -0.0046(13)
C3 0.0217(15) 0.0157(14) 0.0209(14) -0.0014(12) 0.0007(12) -0.0003(13)
C4 0.0225(16) 0.0219(16) 0.0258(15) -0.0010(13) -0.0064(13) 0.0024(13)
C5 0.038(2) 0.0256(17) 0.0239(15) 0.0029(14) -0.0119(15) -0.0126(16)
C6 0.035(2) 0.029(2) 0.090(3) 0.002(2) -0.028(2) -0.0019(18)
N3 0.0210(13) 0.0258(14) 0.0213(12) 0.0063(11) 0.0041(11) 0.0018(11)
N4 0.0238(13) 0.0190(13) 0.0189(12) 0.0018(10) -0.0018(11) -0.0019(11)
C7 0.0271(17) 0.0263(17) 0.0228(15) 0.0084(14) 0.0013(14) 0.0072(14)
C8 0.0274(17) 0.0192(15) 0.0217(15) 0.0042(13) 0.0007(13) 0.0010(13)
C9 0.0288(17) 0.0233(16) 0.0167(13) 0.0048(12) -0.0004(13) -0.0010(14)
C10 0.0223(17) 0.050(2) 0.0359(19) 0.0212(17) 0.0089(15) 0.0029(17)
C11 0.0269(18) 0.0323(19) 0.0328(18) 0.0056(15) -0.0095(15) -0.0115(15)
C12 0.0192(19) 0.031(2) 0.126(4) -0.006(3) 0.002(2) -0.0013(17)
N5 0.0229(13) 0.0183(13) 0.0184(12) 0.0000(10) 0.0013(11) -0.0053(11)
N6 0.0188(13) 0.0209(13) 0.0213(12) 0.0039(11) 0.0006(10) -0.0027(11)
C13 0.0263(17) 0.0158(15) 0.0214(14) -0.0017(12) -0.0033(13) -0.0025(13)
C14 0.0216(16) 0.0244(17) 0.0316(17) -0.0049(14) -0.0042(14) -0.0054(14)
C15 0.0273(17) 0.0189(15) 0.0214(14) 0.0003(13) 0.0055(13) -0.0053(14)
C16 0.0297(19) 0.034(2) 0.0385(19) -0.0086(16) 0.0152(16) -0.0154(16)
C17 0.0245(17) 0.0280(17) 0.0291(16) 0.0052(14) 0.0060(14) -0.0001(14)
C18 0.041(2) 0.056(3) 0.044(2) 0.001(2) 0.0092(19) 0.025(2)
C19 0.046(2) 0.061(3) 0.0311(19) -0.0013(19) -0.0164(18) -0.025(2)
C20 0.034(2) 0.045(2) 0.040(2) -0.0012(18) -0.0158(17) -0.0053(18)
C21 0.030(2) 0.057(3) 0.047(2) 0.001(2) -0.0201(19) -0.004(2)
N7 0.011(6) 0.060(11) 0.038(10) -0.032(8) -0.007(7) 0.002(7)
N8 0.023(7) 0.062(12) 0.047(13) 0.013(11) -0.020(8) -0.006(8)
C22 0.044(9) 0.052(10) 0.070(11) -0.046(9) 0.025(7) -0.021(8)
C23 0.075(11) 0.081(12) 0.035(8) 0.033(8) -0.017(8) -0.035(9)
C24 0.149(13) 0.053(7) 0.126(11) 0.049(8) -0.082(10) -0.019(8)
N7B 0.035(10) 0.023(7) 0.024(9) -0.002(7) 0.016(8) -0.005(7)
N8B 0.061(11) 0.024(8) 0.027(10) -0.008(8) -0.016(9) 0.004(8)
C22B 0.083(16) 0.031(8) 0.054(12) 0.016(8) -0.041(11) -0.008(9)
C23B 0.042(6) 0.041(6) 0.042(6) -0.0001(10) 0.0002(10) 0.0000(10)
C24B 0.022(5) 0.048(7) 0.031(5) -0.009(5) 0.004(4) -0.003(5)
N7C 0.049(14) 0.055(15) 0.038(14) -0.008(13) 0.010(13) -0.015(13)
N8C 0.055(14) 0.062(15) 0.025(13) 0.006(14) 0.002(12) -0.019(14)
C22C 0.038(9) 0.039(9) 0.038(9) 0.000(2) 0.000(2) 0.000(2)
C23C 0.055(13) 0.062(14) 0.023(11) 0.000(11) -0.016(10) -0.014(12)
C24C 0.073(18) 0.075(17) 0.035(12) 0.015(13) -0.019(13) 0.009(15)

loop_
_atom_type_symbol
_atom_type_description
_atom_type_scat_dispersion_real
_atom_type_scat_dispersion_imag
_atom_type_scat_source
C C 0.0033 0.0016 'International Tables Vol C Tables 4.2.6.8 and 6.1.1.4'
H H 0.0000 0.0000 'International Tables Vol C Tables 4.2.6.8 and 6.1.1.4'
N N 0.0061 0.0033 'International Tables Vol C Tables 4.2.6.8 and 6.1.1.4'
Cl Cl 0.1484 0.1585 'International Tables Vol C Tables 4.2.6.8 and 6.1.1.4'
Sb Sb -0.5866 1.5461 'International Tables Vol C Tables 4.2.6.8 and 6.1.1.4'

loop_
_geom_angle_atom_site_label_1
_geom_angle_atom_site_label_2
_geom_angle_atom_site_label_3
_geom_angle
_geom_angle_site_symmetry_1
_geom_angle_site_symmetry_3
_geom_angle_publ_flag
Cl3 Sb1 Cl1 90.93(2) . . ?
Cl3 Sb1 Cl5 86.83(2) . . ?
Cl1 Sb1 Cl5 89.24(2) . . ?
Cl3 Sb1 Cl4 89.70(3) . . ?
Cl1 Sb1 Cl4 89.00(3) . . ?
Cl5 Sb1 Cl4 176.08(3) . . ?
Cl3 Sb1 Cl6 91.69(2) . . ?
Cl1 Sb1 Cl6 176.89(2) . . ?
Cl5 Sb1 Cl6 92.59(2) . . ?
Cl4 Sb1 Cl6 89.32(3) . . ?
Cl3 Sb1 Cl2 178.79(2) . . ?
Cl1 Sb1 Cl2 90.11(2) . . ?
Cl5 Sb1 Cl2 92.57(2) . . ?
Cl4 Sb1 Cl2 90.94(3) . . ?
Cl6 Sb1 Cl2 87.29(2) . . ?
Cl8 Sb2 Cl7 88.124(17) . 3_655 ?
Cl8 Sb2 Cl7 88.124(17) . 2_665 ?
Cl7 Sb2 Cl7 89.939(1) 3_655 2_665 ?
Cl8 Sb2 Cl7 88.124(17) . 4_565 ?
Cl7 Sb2 Cl7 176.25(3) 3_655 4_565 ?
Cl7 Sb2 Cl7 89.938(2) 2_665 4_565 ?
Cl8 Sb2 Cl7 88.124(17) . . ?
Cl7 Sb2 Cl7 89.939(2) 3_655 . ?
Cl7 Sb2 Cl7 176.25(3) 2_665 . ?
Cl7 Sb2 Cl7 89.939(1) 4_565 . ?
Cl9 Sb3 Cl10 87.818(18) . 2_665 ?
Cl9 Sb3 Cl10 87.818(18) . 4_565 ?
Cl10 Sb3 Cl10 89.917(1) 2_665 4_565 ?
Cl9 Sb3 Cl10 87.818(18) . . ?
Cl10 Sb3 Cl10 175.64(4) 2_665 . ?
Cl10 Sb3 Cl10 89.915(2) 4_565 . ?
Cl9 Sb3 Cl10 87.818(18) . 3_655 ?
Cl10 Sb3 Cl10 89.919(2) 2_665 3_655 ?
Cl10 Sb3 Cl10 175.64(4) 4_565 3_655 ?
Cl10 Sb3 Cl10 89.917(1) . 3_655 ?
C3 N1 C1 108.8(3) . . ?
C3 N1 C5 126.2(3) . . ?
C1 N1 C5 125.0(3) . . ?
C3 N2 C2 108.4(2) . . ?
C3 N2 C4 125.5(3) . . ?
C2 N2 C4 126.1(3) . . ?
C2 C1 N1 106.7(3) . . ?
C2 C1 H1A 126.7 . . ?
N1 C1 H1A 126.7 . . ?
C1 C2 N2 107.6(3) . . ?
C1 C2 H2A 126.2 . . ?
N2 C2 H2A 126.2 . . ?
N1 C3 N2 108.5(3) . . ?
N1 C3 H3A 125.7 . . ?
N2 C3 H3A 125.7 . . ?
N2 C4 H4A 109.5 . . ?
N2 C4 H4B 109.5 . . ?
H4A C4 H4B 109.5 . . ?
N2 C4 H4C 109.5 . . ?
H4A C4 H4C 109.5 . . ?
H4B C4 H4C 109.5 . . ?
N1 C5 C6 111.4(3) . . ?
N1 C5 H5A 109.3 . . ?
C6 C5 H5A 109.3 . . ?
N1 C5 H5B 109.3 . . ?
C6 C5 H5B 109.3 . . ?
H5A C5 H5B 108.0 . . ?
C5 C6 H6A 109.5 . . ?
C5 C6 H6B 109.5 . . ?
H6A C6 H6B 109.5 . . ?
C5 C6 H6C 109.5 . . ?
H6A C6 H6C 109.5 . . ?
H6B C6 H6C 109.5 . . ?
C9 N3 C7 108.1(3) . . ?
C9 N3 C10 124.2(3) . . ?
C7 N3 C10 127.6(3) . . ?
C9 N4 C8 108.1(3) . . ?
C9 N4 C11 125.1(3) . . ?
C8 N4 C11 126.6(3) . . ?
C8 C7 N3 107.2(3) . . ?
C8 C7 H7A 126.4 . . ?
N3 C7 H7A 126.4 . . ?
C7 C8 N4 107.3(3) . . ?
C7 C8 H8A 126.4 . . ?
N4 C8 H8A 126.4 . . ?
N3 C9 N4 109.3(3) . . ?
N3 C9 H9A 125.3 . . ?
N4 C9 H9A 125.3 . . ?
N3 C10 H10A 109.5 . . ?
N3 C10 H10B 109.5 . . ?
H10A C10 H10B 109.5 . . ?
N3 C10 H10C 109.5 . . ?
H10A C10 H10C 109.5 . . ?
H10B C10 H10C 109.5 . . ?
C12 C11 N4 112.7(3) . . ?
C12 C11 H11A 109.0 . . ?
N4 C11 H11A 109.0 . . ?
C12 C11 H11B 109.0 . . ?
N4 C11 H11B 109.0 . . ?
H11A C11 H11B 107.8 . . ?
C11 C12 H12A 109.5 . . ?
C11 C12 H12B 109.5 . . ?
H12A C12 H12B 109.5 . . ?
C11 C12 H12C 109.5 . . ?
H12A C12 H12C 109.5 . . ?
H12B C12 H12C 109.5 . . ?
C15 N5 C13 109.1(3) . . ?
C15 N5 C16 125.5(3) . . ?
C13 N5 C16 125.3(3) . . ?
C15 N6 C14 108.3(3) . . ?
C15 N6 C17 125.3(3) . . ?
C14 N6 C17 126.2(3) . . ?
C14 C13 N5 106.4(3) . . ?
C14 C13 H13A 126.8 . . ?
N5 C13 H13A 126.8 . . ?
C13 C14 N6 107.8(3) . . ?
C13 C14 H14A 126.1 . . ?
N6 C14 H14A 126.1 . . ?
N5 C15 N6 108.4(3) . . ?
N5 C15 H15A 125.8 . . ?
N6 C15 H15A 125.8 . . ?
N5 C16 H16A 109.5 . . ?
N5 C16 H16B 109.5 . . ?
H16A C16 H16B 109.5 . . ?
N5 C16 H16C 109.5 . . ?
H16A C16 H16C 109.5 . . ?
H16B C16 H16C 109.5 . . ?
N6 C17 C18 110.6(3) . . ?
N6 C17 H17A 109.5 . . ?
C18 C17 H17A 109.5 . . ?
N6 C17 H17B 109.5 . . ?
C18 C17 H17B 109.5 . . ?
H17A C17 H17B 108.1 . . ?
C17 C18 H18A 109.5 . . ?
C17 C18 H18B 109.5 . . ?
H18A C18 H18B 109.5 . . ?
C17 C18 H18C 109.5 . . ?
H18A C18 H18C 109.5 . . ?
H18B C18 H18C 109.5 . . ?
C20 C19 N7B 107.7(4) . . ?
C20 C19 N7C 108.4(5) . . ?
C20 C19 N7 108.1(4) . . ?
C20 C19 H19A 126.0 . . ?
N7 C19 H19A 126.0 . . ?
C19 C20 N8C 106.2(5) . . ?
C19 C20 N8B 106.6(4) . . ?
C19 C20 N8 107.2(4) . . ?
C19 C20 H20A 126.4 . . ?
N8 C20 H20A 126.4 . . ?
N7B C21 N8B 107.7(5) . . ?
N7 C21 N8 109.1(4) . . ?
N8C C21 N7C 107.5(6) . . ?
N7 C21 H21A 125.5 . . ?
N8 C21 H21A 125.5 . . ?
C21 N7 C19 107.6(5) . . ?
C21 N7 C22 124.6(10) . . ?
C19 N7 C22 127.8(10) . . ?
C21 N8 C20 108.1(5) . . ?
C21 N8 C23 122.0(11) . . ?
C20 N8 C23 129.9(11) . . ?
N7 C22 H22A 109.5 . . ?
N7 C22 H22B 109.5 . . ?
H22A C22 H22B 109.5 . . ?
N7 C22 H22C 109.5 . . ?
H22A C22 H22C 109.5 . . ?
H22B C22 H22C 109.5 . . ?
N8 C23 C24 106.5(12) . . ?
N8 C23 H23A 110.4 . . ?
C24 C23 H23A 110.4 . . ?
N8 C23 H23B 110.4 . . ?
C24 C23 H23B 110.4 . . ?
H23A C23 H23B 108.6 . . ?
C23 C24 H24A 109.5 . . ?
C23 C24 H24B 109.5 . . ?
H24A C24 H24B 109.5 . . ?
C23 C24 H24C 109.5 . . ?
H24A C24 H24C 109.5 . . ?
H24B C24 H24C 109.5 . . ?
C21 N7B C19 108.4(5) . . ?
C21 N7B C23B 121.7(11) . . ?
C19 N7B C23B 129.8(11) . . ?
C21 N8B C20 108.4(6) . . ?
C21 N8B C22B 131.7(13) . . ?
C20 N8B C22B 119.8(13) . . ?
N8B C22B H22D 109.5 . . ?
N8B C22B H22E 109.5 . . ?
H22D C22B H22E 109.5 . . ?
N8B C22B H22F 109.5 . . ?
H22D C22B H22F 109.5 . . ?
H22E C22B H22F 109.5 . . ?
N7B C23B C24B 114.5(12) . . ?
N7B C23B H23C 108.6 . . ?
C24B C23B H23C 108.6 . . ?
N7B C23B H23D 108.6 . . ?
C24B C23B H23D 108.6 . . ?
H23C C23B H23D 107.6 . . ?
C23B C24B H24D 109.5 . . ?
C23B C24B H24E 109.5 . . ?
H24D C24B H24E 109.5 . . ?
C23B C24B H24F 109.5 . . ?
H24D C24B H24F 109.5 . . ?
H24E C24B H24F 109.5 . . ?
C21 N7C C19 107.2(7) . . ?
C21 N7C C22C 132(2) . . ?
C19 N7C C22C 121(2) . . ?
C21 N8C C20 109.2(6) . . ?
C21 N8C C23C 125.6(12) . . ?
C20 N8C C23C 125.1(12) . . ?
N7C C22C H22G 109.5 . . ?
N7C C22C H22H 109.5 . . ?
H22G C22C H22H 109.5 . . ?
N7C C22C H22I 109.5 . . ?
H22G C22C H22I 109.5 . . ?
H22H C22C H22I 109.5 . . ?
N8C C23C C24C 114.5(19) . . ?
N8C C23C H23E 108.6 . . ?
C24C C23C H23E 108.6 . . ?
N8C C23C H23F 108.6 . . ?
C24C C23C H23F 108.6 . . ?
H23E C23C H23F 107.6 . . ?
C23C C24C H24G 109.5 . . ?
C23C C24C H24H 109.5 . . ?
H24G C24C H24H 109.5 . . ?
C23C C24C H24I 109.5 . . ?
H24G C24C H24I 109.5 . . ?
H24H C24C H24I 109.5 . . ?

loop_
_geom_bond_atom_site_label_1
_geom_bond_atom_site_label_2
_geom_bond_distance
_geom_bond_site_symmetry_2
_geom_bond_publ_flag
Sb1 Cl3 2.5767(8) . ?
Sb1 Cl1 2.6188(7) . ?
Sb1 Cl5 2.6405(8) . ?
Sb1 Cl4 2.6715(8) . ?
Sb1 Cl6 2.6930(7) . ?
Sb1 Cl2 2.7288(8) . ?
Sb2 Cl8 2.3957(13) . ?
Sb2 Cl7 2.6107(7) 3_655 ?
Sb2 Cl7 2.6107(7) 2_665 ?
Sb2 Cl7 2.6107(7) 4_565 ?
Sb2 Cl7 2.6107(7) . ?
Sb3 Cl9 2.4048(14) . ?
Sb3 Cl10 2.6158(8) 2_665 ?
Sb3 Cl10 2.6158(8) 4_565 ?
Sb3 Cl10 2.6158(8) . ?
Sb3 Cl10 2.6158(8) 3_655 ?
N1 C3 1.324(4) . ?
N1 C1 1.377(4) . ?
N1 C5 1.474(4) . ?
N2 C3 1.329(4) . ?
N2 C2 1.371(4) . ?
N2 C4 1.465(4) . ?
C1 C2 1.343(4) . ?
C1 H1A 0.9500 . ?
C2 H2A 0.9500 . ?
C3 H3A 0.9500 . ?
C4 H4A 0.9800 . ?
C4 H4B 0.9800 . ?
C4 H4C 0.9800 . ?
C5 C6 1.503(5) . ?
C5 H5A 0.9900 . ?
C5 H5B 0.9900 . ?
C6 H6A 0.9800 . ?
C6 H6B 0.9800 . ?
C6 H6C 0.9800 . ?
N3 C9 1.324(4) . ?
N3 C7 1.377(4) . ?
N3 C10 1.463(4) . ?
N4 C9 1.326(4) . ?
N4 C8 1.372(4) . ?
N4 C11 1.469(4) . ?
C7 C8 1.347(4) . ?
C7 H7A 0.9500 . ?
C8 H8A 0.9500 . ?
C9 H9A 0.9500 . ?
C10 H10A 0.9800 . ?
C10 H10B 0.9800 . ?
C10 H10C 0.9800 . ?
C11 C12 1.464(5) . ?
C11 H11A 0.9900 . ?
C11 H11B 0.9900 . ?
C12 H12A 0.9800 . ?
C12 H12B 0.9800 . ?
C12 H12C 0.9800 . ?
N5 C15 1.323(4) . ?
N5 C13 1.371(4) . ?
N5 C16 1.464(4) . ?
N6 C15 1.324(4) . ?
N6 C14 1.368(4) . ?
N6 C17 1.466(4) . ?
C13 C14 1.342(4) . ?
C13 H13A 0.9500 . ?
C14 H14A 0.9500 . ?
C15 H15A 0.9500 . ?
C16 H16A 0.9800 . ?
C16 H16B 0.9800 . ?
C16 H16C 0.9800 . ?
C17 C18 1.499(5) . ?
C17 H17A 0.9900 . ?
C17 H17B 0.9900 . ?
C18 H18A 0.9800 . ?
C18 H18B 0.9800 . ?
C18 H18C 0.9800 . ?
C19 C20 1.335(5) . ?
C19 N7B 1.345(7) . ?
C19 N7C 1.348(7) . ?
C19 N7 1.362(6) . ?
C19 H19A 0.9500 . ?
C20 N8C 1.336(7) . ?
C20 N8B 1.346(7) . ?
C20 N8 1.352(6) . ?
C20 H20A 0.9500 . ?
C21 N7 1.316(6) . ?
C21 N7B 1.320(7) . ?
C21 N8C 1.331(7) . ?
C21 N8B 1.334(7) . ?
C21 N8 1.334(6) . ?
C21 N7C 1.337(7) . ?
C21 H21A 0.9500 . ?
N7 C22 1.432(11) . ?
N8 C23 1.480(13) . ?
C22 H22A 0.9800 . ?
C22 H22B 0.9800 . ?
C22 H22C 0.9800 . ?
C23 C24 1.489(16) . ?
C23 H23A 0.9900 . ?
C23 H23B 0.9900 . ?
C24 H24A 0.9800 . ?
C24 H24B 0.9800 . ?
C24 H24C 0.9800 . ?
N7B C23B 1.426(13) . ?
N8B C22B 1.475(17) . ?
C22B H22D 0.9800 . ?
C22B H22E 0.9800 . ?
C22B H22F 0.9800 . ?
C23B C24B 1.508(16) . ?
C23B H23C 0.9900 . ?
C23B H23D 0.9900 . ?
C24B H24D 0.9800 . ?
C24B H24E 0.9800 . ?
C24B H24F 0.9800 . ?
N7C C22C 1.504(19) . ?
N8C C23C 1.409(13) . ?
C22C H22G 0.9800 . ?
C22C H22H 0.9800 . ?
C22C H22I 0.9800 . ?
C23C C24C 1.521(18) . ?
C23C H23E 0.9900 . ?
C23C H23F 0.9900 . ?
C24C H24G 0.9800 . ?
C24C H24H 0.9800 . ?
C24C H24I 0.9800 . ?

loop_
_geom_hbond_atom_site_label_D
_geom_hbond_atom_site_label_H
_geom_hbond_atom_site_label_A
_geom_hbond_distance_DH
_geom_hbond_distance_HA
_geom_hbond_distance_DA
_geom_hbond_angle_DHA
_geom_hbond_site_symmetry_A
_geom_hbond_publ_flag
C1 H1A Cl5 0.95 2.77 3.689(3) 162.6 . yes
C2 H2A Cl2 0.95 2.90 3.822(3) 164.1 5_766 yes
C3 H3A Cl1 0.95 2.71 3.540(3) 146.0 7_666 yes
C4 H4B Cl1 0.98 2.72 3.649(3) 157.4 7_666 yes
C4 H4C Cl4 0.98 2.78 3.695(3) 156.0 1_556 yes
C5 H5B Cl6 0.99 2.82 3.682(3) 146.3 . yes
C8 H8A Cl7 0.95 2.81 3.664(3) 150.3 4_565 yes
C9 H9A Cl6 0.95 2.57 3.408(3) 147.3 8_656 yes
C10 H10A Cl5 0.98 2.71 3.653(4) 162.3 4_565 yes
C10 H10B Cl2 0.98 2.85 3.625(3) 136.1 8_656 yes
C10 H10C Cl2 0.98 2.81 3.406(4) 120.1 4_565 yes
C11 H11A Cl7 0.99 2.72 3.661(4) 158.2 . yes
C11 H11B Cl10 0.99 2.77 3.596(3) 141.5 3_655 yes
C13 H13A Cl1 0.95 2.97 3.735(3) 138.8 4_566 yes
C13 H13A Cl7 0.95 2.87 3.474(3) 122.4 4_566 yes
C15 H15A Cl4 0.95 2.85 3.423(3) 119.7 8_656 yes
C15 H15A Cl6 0.95 2.81 3.654(3) 148.9 8_656 yes
C16 H16A Cl1 0.98 2.91 3.688(4) 136.5 4_566 yes
C16 H16B Cl2 0.98 2.72 3.493(3) 136.0 4_566 yes
C16 H16C Cl2 0.98 2.65 3.604(4) 163.5 8_656 yes
C17 H17A Cl10 0.99 2.86 3.441(3) 117.9 . yes
C17 H17A Cl10 0.99 2.84 3.683(3) 143.3 3_655 yes
C20 H20A^a Cl3 0.95 2.76 3.645(4) 154.9 8_656 yes
C20 H20A^a Cl6 0.95 2.82 3.384(4) 118.9 8_656 yes
C21 H21A^a Cl4 0.95 2.57 3.406(4) 147.2 1_556 yes
C22^a H22A^a Cl5 0.98 2.84 3.74(2) 152.8 . yes
C22^a H22B^a Cl2 0.98 2.79 3.519(15) 131.4 5_766 yes
C23^a H23B^a Cl3 0.99 2.79 3.61(2) 139.7 1_556 yes
C24^a H24C^a Cl3 0.98 2.98 3.867(13) 150.4 8_656 yes
C22B^b H22D^b Cl4 0.98 2.83 3.81(3) 173.1 8_656 yes
C23B^b H23C^b Cl5 0.99 2.89 3.68(3) 137.9 . yes
C23B^b H23D^b Cl2 0.99 2.85 3.466(14) 121.3 5_766 yes
C22C^c H22H^c Cl5 0.98 2.79 3.70(5) 155.6 . yes
C22C^c H22I^c Cl2 0.98 2.82 3.69(4) 147.2 5_766 yes
C24C^c H24G^c Cl3 0.98 2.99 3.46(2) 111.1 1_556 yes
C24C^c H24H^c Cl4 0.98 2.52 3.45(3) 158.5 8_656 yes

loop_
_geom_torsion_atom_site_label_1
_geom_torsion_atom_site_label_2
_geom_torsion_atom_site_label_3
_geom_torsion_atom_site_label_4
_geom_torsion
_geom_torsion_site_symmetry_1
_geom_torsion_site_symmetry_2
_geom_torsion_site_symmetry_3
_geom_torsion_site_symmetry_4
_geom_torsion_publ_flag
C3 N1 C1 C2 -0.3(4) . . . . ?
C5 N1 C1 C2 178.4(3) . . . . ?
N1 C1 C2 N2 0.5(4) . . . . ?
C3 N2 C2 C1 -0.4(3) . . . . ?
C4 N2 C2 C1 179.5(3) . . . . ?
C1 N1 C3 N2 0.1(3) . . . . ?
C5 N1 C3 N2 -178.7(3) . . . . ?
C2 N2 C3 N1 0.2(3) . . . . ?
C4 N2 C3 N1 -179.7(3) . . . . ?
C3 N1 C5 C6 110.7(4) . . . . ?
C1 N1 C5 C6 -67.8(4) . . . . ?
C9 N3 C7 C8 0.0(4) . . . . ?
C10 N3 C7 C8 -176.5(3) . . . . ?
N3 C7 C8 N4 0.3(3) . . . . ?
C9 N4 C8 C7 -0.5(3) . . . . ?
C11 N4 C8 C7 -177.2(3) . . . . ?
C7 N3 C9 N4 -0.3(4) . . . . ?
C10 N3 C9 N4 176.4(3) . . . . ?
C8 N4 C9 N3 0.5(3) . . . . ?
C11 N4 C9 N3 177.2(3) . . . . ?
C9 N4 C11 C12 44.6(5) . . . . ?
C8 N4 C11 C12 -139.2(4) . . . . ?
C15 N5 C13 C14 0.1(3) . . . . ?
C16 N5 C13 C14 176.7(3) . . . . ?
N5 C13 C14 N6 0.1(3) . . . . ?
C15 N6 C14 C13 -0.3(3) . . . . ?
C17 N6 C14 C13 -174.4(3) . . . . ?
C13 N5 C15 N6 -0.3(3) . . . . ?
C16 N5 C15 N6 -176.9(3) . . . . ?
C14 N6 C15 N5 0.3(3) . . . . ?
C17 N6 C15 N5 174.5(3) . . . . ?
C15 N6 C17 C18 -88.5(4) . . . . ?
C14 N6 C17 C18 84.7(4) . . . . ?
N7C C19 C20 N8C -12.3(13) . . . . ?
N7B C19 C20 N8B 10.6(10) . . . . ?
N7 C19 C20 N8 0.0(9) . . . . ?
N8 C21 N7 C19 -0.4(14) . . . . ?
N8 C21 N7 C22 179.0(11) . . . . ?
C20 C19 N7 C21 0.2(11) . . . . ?
C20 C19 N7 C22 -179.2(10) . . . . ?
N7 C21 N8 C20 0.4(13) . . . . ?
N7 C21 N8 C23 179.9(10) . . . . ?
C19 C20 N8 C21 -0.3(10) . . . . ?
C19 C20 N8 C23 -179.7(11) . . . . ?
C21 N8 C23 C24 -109.5(16) . . . . ?
C20 N8 C23 C24 69.9(19) . . . . ?
N8B C21 N7B C19 0.8(15) . . . . ?
N8B C21 N7B C23B 176.1(12) . . . . ?
C20 C19 N7B C21 -7.2(13) . . . . ?
C20 C19 N7B C23B 178.0(13) . . . . ?
N7B C21 N8B C20 5.8(15) . . . . ?
N7B C21 N8B C22B -176.8(13) . . . . ?
C19 C20 N8B C21 -10.2(11) . . . . ?
C19 C20 N8B C22B 172.0(11) . . . . ?
C21 N7B C23B C24B -109.1(19) . . . . ?
C19 N7B C23B C24B 65(2) . . . . ?
N8C C21 N7C C19 -2(2) . . . . ?
N8C C21 N7C C22C -178.7(17) . . . . ?
C20 C19 N7C C21 8.9(19) . . . . ?
C20 C19 N7C C22C -173.9(14) . . . . ?
N7C C21 N8C C20 -6(2) . . . . ?
N7C C21 N8C C23C 173.2(15) . . . . ?
C19 C20 N8C C21 11.2(14) . . . . ?
C19 C20 N8C C23C -167.8(14) . . . . ?
C21 N8C C23C C24C 101(2) . . . . ?
C20 N8C C23C C24C -80(2) . . . . ?
